data_4021425
loop_
_publ_author_name
'Howard E. Zimmerman'
'Jie Cheng'

_publ_contact_author_address
;
Department of Chemistry
University of Wisconsin-Madison
1101 University Ave
Madison WI, 53706
USA
;
_publ_contact_author_email zimmerman@chem.wisc.edu
_publ_contact_author_fax 608-262-0381
_publ_contact_author_name
;
Howard E. Zimmerman
;
_publ_contact_author_phone 608-262-1502
_publ_section_title
;
 Control of Stereoselective Protonation of Enols
;
_journal_name_full 'Journal of Organic Chemistry'
_journal_page_first 873
_journal_page_last 882
_journal_paper_doi 10.1021/jo051611i
_journal_volume 71
_journal_year 2006
_chemical_formula_moiety 'C25 H38 O2 Si'
_chemical_formula_sum 'C25 H38 O2 Si'
_chemical_formula_weight 398.64
_chemical_melting_point 348.1(10)
_chemical_name_systematic
; 
 ? 
;
_space_group_IT_number 2
_symmetry_cell_setting triclinic
_symmetry_space_group_name_Hall '-P 1'
_symmetry_space_group_name_H-M 'P -1'
_atom_sites_solution_hydrogens geom
_atom_sites_solution_primary direct
_atom_sites_solution_secondary difmap
_audit_creation_method SHELXL-97
_cell_angle_alpha 101.409(2)
_cell_angle_beta 100.481(2)
_cell_angle_gamma 94.819(2)
_cell_formula_units_Z 2
_cell_length_a 6.5285(8)
_cell_length_b 10.7080(14)
_cell_length_c 16.894(2)
_cell_measurement_reflns_used 4445
_cell_measurement_temperature 100(2)
_cell_measurement_theta_max 26.4293
_cell_measurement_theta_min 2.5122
_cell_volume 1129.5(3)
_computing_cell_refinement SAINT
_computing_data_collection SMART
_computing_data_reduction SAINT
_computing_molecular_graphics SHELXTL
_computing_publication_material SHELXTL
_computing_structure_refinement 'SHELXL-97 (Sheldrick, 1997)'
_computing_structure_solution 'SHELXS-97 (Sheldrick, 1990)'
_diffrn_ambient_temperature 100(2)
_diffrn_measured_fraction_theta_full 0.983
_diffrn_measured_fraction_theta_max 0.983
_diffrn_measurement_device_type 'Bruker CCD-1000 area detector'
_diffrn_measurement_method 'omega scans'
_diffrn_radiation_monochromator graphite
_diffrn_radiation_source 'fine-focus sealed tube'
_diffrn_radiation_type MoK\a
_diffrn_radiation_wavelength 0.71073
_diffrn_reflns_av_R_equivalents 0.0947
_diffrn_reflns_av_sigmaI/netI 0.0831
_diffrn_reflns_limit_h_max 8
_diffrn_reflns_limit_h_min -8
_diffrn_reflns_limit_k_max 13
_diffrn_reflns_limit_k_min -13
_diffrn_reflns_limit_l_max 21
_diffrn_reflns_limit_l_min -20
_diffrn_reflns_number 9272
_diffrn_reflns_theta_full 26.46
_diffrn_reflns_theta_max 26.46
_diffrn_reflns_theta_min 1.26
_diffrn_standards_decay_% <1
_diffrn_standards_interval_count n/a
_diffrn_standards_interval_time n/a
_diffrn_standards_number n/a
_exptl_absorpt_coefficient_mu 0.122
_exptl_absorpt_correction_T_max 0.9820
_exptl_absorpt_correction_T_min 0.9530
_exptl_absorpt_correction_type multi-scan
_exptl_absorpt_process_details 'Empirical with SADABS'
_exptl_crystal_colour colorless
_exptl_crystal_density_diffrn 1.172
_exptl_crystal_density_method 'not measured'
_exptl_crystal_description prizm
_exptl_crystal_F_000 436
_exptl_crystal_size_max 0.40
_exptl_crystal_size_mid 0.40
_exptl_crystal_size_min 0.15
_refine_diff_density_max 0.712
_refine_diff_density_min -0.306
_refine_diff_density_rms 0.072
_refine_ls_extinction_method none
_refine_ls_goodness_of_fit_ref 1.037
_refine_ls_hydrogen_treatment mixed
_refine_ls_matrix_type full
_refine_ls_number_parameters 405
_refine_ls_number_reflns 4583
_refine_ls_number_restraints 0
_refine_ls_restrained_S_all 1.037
_refine_ls_R_factor_all 0.0559
_refine_ls_R_factor_gt 0.0459
_refine_ls_shift/su_max 0.000
_refine_ls_shift/su_mean 0.000
_refine_ls_structure_factor_coef Fsqd
_refine_ls_weighting_details 'calc w=1/[\s^2^(Fo^2^)+(0.0756P)^2^+0.0000P] where P=(Fo^2^+2Fc^2^)/3'
_refine_ls_weighting_scheme calc
_refine_ls_wR_factor_gt 0.1202
_refine_ls_wR_factor_ref 0.1328
_reflns_number_gt 3707
_reflns_number_total 4583
_reflns_threshold_expression >2sigma(I)
_cod_data_source_file jo051611isi20050802_104843.cif
_cod_depositor_comments
;
The following automatic conversions were performed:

'_chemical_melting_point' value '74-76 C' was changed to '348.1(10)'
- it was converted from degrees Celsius(C) to Kelvins(K), the average
value was taken and precision was estimated.

Automatic conversion script
Id: cif_fix_values 1646 2011-03-28 12:23:43Z adriana 
;
_cod_database_code 4021425

loop_
_symmetry_equiv_pos_as_xyz
'x, y, z'
'-x, -y, -z'

loop_
_atom_site_label
_atom_site_type_symbol
_atom_site_fract_x
_atom_site_fract_y
_atom_site_fract_z
_atom_site_U_iso_or_equiv
_atom_site_adp_type
_atom_site_occupancy
_atom_site_symmetry_multiplicity
_atom_site_calc_flag
O1 O 0.19260(16) 0.62847(10) 0.27964(7) 0.0160(3) Uani 1 1 d
O2 O 0.40163(17) 0.24345(13) 0.25812(8) 0.0281(3) Uani 1 1 d
Si1 Si 0.40348(6) 0.69914(4) 0.35073(3) 0.01505(15) Uani 1 1 d
C12 C 0.2524(2) 0.28313(16) 0.28254(10) 0.0177(3) Uani 1 1 d
C21 C 0.3057(2) 0.72967(16) 0.45059(10) 0.0170(3) Uani 1 1 d
C4 C -0.0784(2) 0.19520(16) 0.30732(10) 0.0165(3) Uani 1 1 d
C5 C 0.0199(2) 0.25090(15) 0.24314(10) 0.0144(3) Uani 1 1 d
C1 C 0.0436(3) 0.02624(16) 0.16715(11) 0.0193(4) Uani 1 1 d
C7 C 0.0816(3) 0.21489(16) 0.09737(10) 0.0181(3) Uani 1 1 d
C14 C 0.3186(2) 0.60838(15) 0.15214(10) 0.0162(3) Uani 1 1 d
C9 C 0.0653(2) 0.43842(16) 0.17870(10) 0.0166(3) Uani 1 1 d
C10 C -0.0502(2) 0.38295(16) 0.23616(10) 0.0161(3) Uani 1 1 d
C6 C -0.0296(2) 0.15635(16) 0.15742(10) 0.0164(3) Uani 1 1 d
C13 C 0.1865(2) 0.55081(16) 0.20271(10) 0.0155(3) Uani 1 1 d
C24 C 0.4871(3) 0.79410(19) 0.52176(11) 0.0247(4) Uani 1 1 d
C3 C -0.0071(3) 0.06479(16) 0.31470(11) 0.0188(4) Uani 1 1 d
C22 C 0.2170(3) 0.60276(17) 0.46783(11) 0.0222(4) Uani 1 1 d
C15 C 0.2755(3) 0.72262(16) 0.12882(10) 0.0199(4) Uani 1 1 d
C8 C 0.0367(3) 0.35272(16) 0.09390(10) 0.0188(4) Uani 1 1 d
C23 C 0.1332(3) 0.81867(18) 0.44534(12) 0.0228(4) Uani 1 1 d
C17 C 0.5790(3) 0.72577(18) 0.06692(11) 0.0232(4) Uani 1 1 d
C11 C -0.2685(3) 0.13351(18) 0.12096(11) 0.0203(4) Uani 1 1 d
C25 C 0.6128(3) 0.59128(19) 0.35372(12) 0.0228(4) Uani 1 1 d
C16 C 0.4047(3) 0.78131(17) 0.08650(11) 0.0227(4) Uani 1 1 d
C18 C 0.6227(3) 0.61211(19) 0.08936(11) 0.0256(4) Uani 1 1 d
C19 C 0.4927(3) 0.55315(18) 0.13135(11) 0.0216(4) Uani 1 1 d
C20 C 0.5069(3) 0.85372(18) 0.32974(12) 0.0236(4) Uani 1 1 d
C2 C -0.0517(3) -0.02957(17) 0.23106(11) 0.0213(4) Uani 1 1 d
H1 H -0.034(3) 0.2589(18) 0.3621(11) 0.014(4) Uiso 1 1 d
H17 H -0.018(3) 0.4383(18) 0.2906(12) 0.015(4) Uiso 1 1 d
H12 H 0.032(3) 0.1609(18) 0.0423(12) 0.012(4) Uiso 1 1 d
H8 H 0.002(3) -0.0312(19) 0.1162(12) 0.017(4) Uiso 1 1 d
H3 H 0.144(3) 0.0766(18) 0.3389(12) 0.022(5) Uiso 1 1 d
H4 H -0.071(3) 0.0296(18) 0.3556(12) 0.016(4) Uiso 1 1 d
H13 H 0.235(3) 0.2143(19) 0.1137(12) 0.021(5) Uiso 1 1 d
H15 H 0.125(3) 0.3884(19) 0.0620(12) 0.020(5) Uiso 1 1 d
H21 H 0.744(3) 0.570(2) 0.0728(13) 0.032(6) Uiso 1 1 d
H25 H 0.612(4) 0.905(3) 0.3781(16) 0.048(7) Uiso 1 1 d
H29 H 0.546(3) 0.878(2) 0.5129(14) 0.039(6) Uiso 1 1 d
H19 H 0.379(3) 0.862(2) 0.0735(12) 0.020(5) Uiso 1 1 d
H33 H 0.095(3) 0.560(2) 0.4264(13) 0.027(5) Uiso 1 1 d
H28 H 0.716(4) 0.618(2) 0.4063(15) 0.041(6) Uiso 1 1 d
H7 H 0.203(3) 0.039(2) 0.1849(13) 0.029(5) Uiso 1 1 d
H6 H 0.001(3) -0.1115(19) 0.2378(12) 0.021(5) Uiso 1 1 d
H2 H -0.236(3) 0.1916(18) 0.2926(12) 0.020(5) Uiso 1 1 d
H38 H 0.272(3) 0.3477(18) 0.3373(12) 0.016(4) Uiso 1 1 d
H16 H -0.200(3) 0.3728(18) 0.2187(12) 0.021(5) Uiso 1 1 d
H9 H -0.319(3) 0.209(2) 0.1053(13) 0.032(5) Uiso 1 1 d
H37 H 0.187(3) 0.909(2) 0.4390(12) 0.024(5) Uiso 1 1 d
H34 H 0.325(4) 0.542(2) 0.4702(14) 0.043(6) Uiso 1 1 d
H26 H 0.689(3) 0.596(2) 0.3118(14) 0.032(6) Uiso 1 1 d
H36 H 0.084(3) 0.831(2) 0.4984(14) 0.032(5) Uiso 1 1 d
H5 H -0.204(3) -0.0501(19) 0.2130(12) 0.025(5) Uiso 1 1 d
H22 H 0.522(3) 0.476(2) 0.1492(12) 0.024(5) Uiso 1 1 d
H30 H 0.440(3) 0.8117(19) 0.5714(13) 0.025(5) Uiso 1 1 d
H27 H 0.562(4) 0.508(3) 0.3491(15) 0.041(6) Uiso 1 1 d
H20 H 0.666(3) 0.772(2) 0.0401(13) 0.032(5) Uiso 1 1 d
H35 H 0.024(3) 0.783(2) 0.3967(13) 0.025(5) Uiso 1 1 d
H14 H -0.109(3) 0.351(2) 0.0651(13) 0.029(5) Uiso 1 1 d
H11 H -0.294(3) 0.068(2) 0.0716(14) 0.028(5) Uiso 1 1 d
H32 H 0.180(3) 0.617(2) 0.5228(15) 0.041(6) Uiso 1 1 d
H10 H -0.350(3) 0.104(2) 0.1603(13) 0.028(5) Uiso 1 1 d
H24 H 0.394(4) 0.912(2) 0.3188(15) 0.044(6) Uiso 1 1 d
H31 H 0.604(3) 0.737(2) 0.5270(14) 0.037(6) Uiso 1 1 d
H23 H 0.576(4) 0.844(3) 0.2865(18) 0.057(8) Uiso 1 1 d
H18 H 0.153(3) 0.7633(19) 0.1456(12) 0.021(5) Uiso 1 1 d

loop_
_atom_site_aniso_label
_atom_site_aniso_U_11
_atom_site_aniso_U_22
_atom_site_aniso_U_33
_atom_site_aniso_U_23
_atom_site_aniso_U_13
_atom_site_aniso_U_12
O1 0.0134(5) 0.0168(6) 0.0166(6) -0.0001(5) 0.0036(4) 0.0040(4)
O2 0.0131(6) 0.0385(8) 0.0327(7) 0.0028(6) 0.0072(5) 0.0095(5)
Si1 0.0122(2) 0.0163(3) 0.0161(2) 0.00127(18) 0.00363(16) 0.00251(16)
C12 0.0141(7) 0.0194(9) 0.0198(9) 0.0046(7) 0.0036(6) 0.0034(6)
C21 0.0166(7) 0.0170(8) 0.0173(8) 0.0017(6) 0.0043(6) 0.0042(6)
C4 0.0147(7) 0.0182(8) 0.0173(8) 0.0020(7) 0.0059(6) 0.0046(6)
C5 0.0105(7) 0.0161(8) 0.0170(8) 0.0016(6) 0.0050(6) 0.0042(6)
C1 0.0224(8) 0.0159(8) 0.0200(9) 0.0000(7) 0.0079(7) 0.0059(6)
C7 0.0206(8) 0.0174(9) 0.0154(8) -0.0010(7) 0.0061(6) 0.0032(6)
C14 0.0173(7) 0.0154(8) 0.0141(8) -0.0001(6) 0.0018(6) 0.0027(6)
C9 0.0156(7) 0.0180(8) 0.0172(8) 0.0037(6) 0.0039(6) 0.0075(6)
C10 0.0141(8) 0.0168(8) 0.0175(8) 0.0014(7) 0.0040(6) 0.0056(6)
C6 0.0142(7) 0.0169(8) 0.0182(8) 0.0019(6) 0.0045(6) 0.0044(6)
C13 0.0145(7) 0.0178(8) 0.0143(8) 0.0022(6) 0.0021(6) 0.0074(6)
C24 0.0249(9) 0.0294(11) 0.0163(9) 0.0002(7) 0.0018(7) 0.0010(8)
C3 0.0186(8) 0.0196(9) 0.0199(8) 0.0057(7) 0.0061(7) 0.0043(6)
C22 0.0262(9) 0.0213(9) 0.0213(9) 0.0048(7) 0.0099(7) 0.0040(7)
C15 0.0223(8) 0.0197(9) 0.0185(8) 0.0034(7) 0.0052(7) 0.0068(7)
C8 0.0213(8) 0.0188(9) 0.0165(8) 0.0039(7) 0.0042(7) 0.0027(6)
C23 0.0232(9) 0.0228(10) 0.0236(9) 0.0018(7) 0.0087(7) 0.0083(7)
C17 0.0234(8) 0.0261(10) 0.0201(9) 0.0041(7) 0.0074(7) -0.0024(7)
C11 0.0163(8) 0.0228(9) 0.0197(9) 0.0029(7) 0.0010(7) 0.0008(7)
C25 0.0149(8) 0.0250(10) 0.0276(10) 0.0014(8) 0.0050(7) 0.0059(7)
C16 0.0300(9) 0.0195(9) 0.0183(9) 0.0040(7) 0.0041(7) 0.0033(7)
C18 0.0197(8) 0.0306(10) 0.0278(10) 0.0040(8) 0.0092(7) 0.0064(7)
C19 0.0200(8) 0.0221(9) 0.0240(9) 0.0053(7) 0.0058(7) 0.0073(7)
C20 0.0238(9) 0.0221(9) 0.0244(9) 0.0034(8) 0.0077(7) -0.0019(7)
C2 0.0243(9) 0.0171(9) 0.0238(9) 0.0041(7) 0.0072(7) 0.0052(7)

loop_
_atom_type_symbol
_atom_type_description
_atom_type_scat_dispersion_real
_atom_type_scat_dispersion_imag
_atom_type_scat_source
C C 0.0033 0.0016 'International Tables Vol C Tables 4.2.6.8 and 6.1.1.4'
H H 0.0000 0.0000 'International Tables Vol C Tables 4.2.6.8 and 6.1.1.4'
O O 0.0106 0.0060 'International Tables Vol C Tables 4.2.6.8 and 6.1.1.4'
Si Si 0.0817 0.0704 'International Tables Vol C Tables 4.2.6.8 and 6.1.1.4'

loop_
_geom_angle_atom_site_label_1
_geom_angle_atom_site_label_2
_geom_angle_atom_site_label_3
_geom_angle
C13 O1 Si1 127.86(9)
O1 Si1 C20 111.27(7)
O1 Si1 C25 110.19(7)
C20 Si1 C25 109.36(9)
O1 Si1 C21 104.43(6)
C20 Si1 C21 109.91(8)
C25 Si1 C21 111.61(8)
O2 C12 C5 129.44(16)
O2 C12 H38 120.4(10)
C5 C12 H38 110.2(10)
C24 C21 C22 108.82(14)
C24 C21 C23 108.90(14)
C22 C21 C23 109.31(13)
C24 C21 Si1 109.63(11)
C22 C21 Si1 110.31(11)
C23 C21 Si1 109.85(11)
C3 C4 C5 111.22(13)
C3 C4 H1 110.4(10)
C5 C4 H1 107.7(9)
C3 C4 H2 112.8(11)
C5 C4 H2 109.2(10)
H1 C4 H2 105.2(15)
C12 C5 C10 103.35(13)
C12 C5 C4 104.27(12)
C10 C5 C4 111.30(12)
C12 C5 C6 114.80(13)
C10 C5 C6 110.98(13)
C4 C5 C6 111.70(13)
C2 C1 C6 112.58(13)
C2 C1 H8 108.5(11)
C6 C1 H8 108.1(11)
C2 C1 H7 108.9(11)
C6 C1 H7 108.6(12)
H8 C1 H7 110.1(17)
C8 C7 C6 113.64(13)
C8 C7 H12 108.1(10)
C6 C7 H12 107.8(10)
C8 C7 H13 109.1(11)
C6 C7 H13 109.2(11)
H12 C7 H13 109.0(15)
C15 C14 C19 118.76(15)
C15 C14 C13 120.13(14)
C19 C14 C13 121.02(14)
C13 C9 C10 122.16(15)
C13 C9 C8 123.82(14)
C10 C9 C8 113.98(14)
C9 C10 C5 109.12(13)
C9 C10 H17 110.7(10)
C5 C10 H17 108.4(11)
C9 C10 H16 113.5(11)
C5 C10 H16 108.7(11)
H17 C10 H16 106.2(16)
C1 C6 C7 111.33(13)
C1 C6 C11 108.09(13)
C7 C6 C11 108.08(13)
C1 C6 C5 109.25(13)
C7 C6 C5 109.08(13)
C11 C6 C5 111.00(13)
C9 C13 O1 120.37(14)
C9 C13 C14 125.74(15)
O1 C13 C14 113.85(13)
C21 C24 H29 110.8(13)
C21 C24 H30 110.4(12)
H29 C24 H30 106.7(18)
C21 C24 H31 110.6(13)
H29 C24 H31 108.9(18)
H30 C24 H31 109.4(17)
C2 C3 C4 111.73(14)
C2 C3 H3 109.9(12)
C4 C3 H3 109.3(11)
C2 C3 H4 111.7(11)
C4 C3 H4 110.7(11)
H3 C3 H4 103.2(15)
C21 C22 H33 112.8(12)
C21 C22 H34 111.3(13)
H33 C22 H34 107.5(18)
C21 C22 H32 110.5(13)
H33 C22 H32 109.5(17)
H34 C22 H32 104.9(18)
C16 C15 C14 120.71(16)
C16 C15 H18 120.9(10)
C14 C15 H18 118.4(10)
C9 C8 C7 112.39(13)
C9 C8 H15 110.4(12)
C7 C8 H15 109.9(11)
C9 C8 H14 108.1(12)
C7 C8 H14 109.4(12)
H15 C8 H14 106.6(16)
C21 C23 H37 112.9(11)
C21 C23 H36 107.3(12)
H37 C23 H36 106.7(17)
C21 C23 H35 109.5(12)
H37 C23 H35 106.0(15)
H36 C23 H35 114.5(16)
C18 C17 C16 119.91(16)
C18 C17 H20 123.3(13)
C16 C17 H20 116.8(13)
C6 C11 H9 111.6(12)
C6 C11 H11 108.6(12)
H9 C11 H11 106.4(17)
C6 C11 H10 111.4(12)
H9 C11 H10 110.7(17)
H11 C11 H10 107.9(17)
Si1 C25 H28 110.5(14)
Si1 C25 H26 111.2(13)
H28 C25 H26 106.1(18)
Si1 C25 H27 113.0(14)
H28 C25 H27 107(2)
H26 C25 H27 109(2)
C15 C16 C17 119.87(16)
C15 C16 H19 120.4(11)
C17 C16 H19 119.6(11)
C17 C18 C19 120.17(16)
C17 C18 H21 119.8(12)
C19 C18 H21 120.0(12)
C18 C19 C14 120.57(17)
C18 C19 H22 122.0(11)
C14 C19 H22 117.4(11)
Si1 C20 H25 111.5(14)
Si1 C20 H24 113.4(13)
H25 C20 H24 105(2)
Si1 C20 H23 113.5(17)
H25 C20 H23 105(2)
H24 C20 H23 108(2)
C3 C2 C1 111.60(14)
C3 C2 H6 109.5(11)
C1 C2 H6 111.4(11)
C3 C2 H5 107.9(12)
C1 C2 H5 110.7(11)
H6 C2 H5 105.5(16)

loop_
_geom_bond_atom_site_label_1
_geom_bond_atom_site_label_2
_geom_bond_distance
O1 C13 1.389(2)
O1 Si1 1.6656(11)
O2 C12 1.203(2)
Si1 C20 1.8583(18)
Si1 C25 1.8619(18)
Si1 C21 1.8893(16)
C12 C5 1.523(2)
C12 H38 1.02(2)
C21 C24 1.530(2)
C21 C22 1.534(2)
C21 C23 1.537(2)
C4 C3 1.529(2)
C4 C5 1.545(2)
C4 H1 1.012(19)
C4 H2 1.009(19)
C5 C10 1.542(2)
C5 C6 1.556(2)
C1 C2 1.532(2)
C1 C6 1.540(2)
C1 H8 0.93(2)
C1 H7 1.02(2)
C7 C8 1.539(2)
C7 C6 1.547(2)
C7 H12 0.975(19)
C7 H13 0.99(2)
C14 C15 1.393(2)
C14 C19 1.393(2)
C14 C13 1.497(2)
C9 C13 1.330(2)
C9 C10 1.511(2)
C9 C8 1.511(2)
C10 H17 0.97(2)
C10 H16 0.960(19)
C6 C11 1.549(2)
C24 H29 1.00(2)
C24 H30 0.94(2)
C24 H31 1.02(2)
C3 C2 1.529(2)
C3 H3 0.987(19)
C3 H4 0.989(18)
C22 H33 0.97(2)
C22 H34 1.00(2)
C22 H32 0.99(2)
C15 C16 1.388(2)
C15 H18 0.998(19)
C8 H15 0.962(19)
C8 H14 0.98(2)
C23 H37 1.03(2)
C23 H36 0.99(2)
C23 H35 0.97(2)
C17 C18 1.381(3)
C17 C16 1.390(2)
C17 H20 0.95(2)
C11 H9 0.96(2)
C11 H11 0.96(2)
C11 H10 1.00(2)
C25 H28 0.99(2)
C25 H26 0.94(2)
C25 H27 0.91(3)
C16 H19 0.95(2)
C18 C19 1.388(2)
C18 H21 1.00(2)
C19 H22 0.96(2)
C20 H25 1.00(3)
C20 H24 1.02(3)
C20 H23 0.92(3)
C2 H6 0.99(2)
C2 H5 0.98(2)
